data_7012269
loop_
_publ_author_name
'Benjamin D. Ward'
'Stuart R. Dubberley'
'Aline Maisse-Fran\,cois'
'Lutz H. Gade'
'Philip Mountford'

_publ_section_title
;
 Scandium chloride, alkyl and phenyl complexes of diamido-donor ligands
;
_journal_issue 24
_journal_name_full 'J. Chem. Soc., Dalton Trans.'
_journal_page_first 4649
_journal_page_last 4657
_journal_paper_doi 10.1039/b209382k
_journal_year 2002
_chemical_compound_source
;
?
;
_chemical_formula_moiety ' C54 H62 N6 Sc2 Si2 . 4 C7H8'
_chemical_formula_sum 'C82 H104 N6 Sc2 Si2'
_chemical_formula_weight 1319.86
_chemical_name_systematic
;                                                                               
[Sc2(N2_Tol_Npy)2(CH2SiMe3)2]                                                                             
;
_space_group_IT_number 14
_symmetry_cell_setting monoclinic
_symmetry_space_group_name_Hall '-P 2yn'
_symmetry_space_group_name_H-M 'P 1 21/n 1'
_atom_sites_solution_hydrogens geom
_atom_sites_solution_primary direct
_cell_angle_alpha 90.00
_cell_angle_beta 93.9372(5)
_cell_angle_gamma 90.00
_cell_formula_units_Z 2
_cell_length_a 10.7764(1)
_cell_length_b 15.7709(2)
_cell_length_c 22.4009(4)
_cell_measurement_reflns_used 8448
_cell_measurement_temperature 150
_cell_measurement_theta_max 27.485
_cell_measurement_theta_min 2.910
_cell_volume 3798.13(9)
_computing_cell_refinement
;                                                                               
KappaCCD software 'DENZO' (Otwinowski & Minor, 1996)                            
;
_computing_data_collection
;                                                                               
KappaCCD software 'Collect' (Nonius, 2000)                                      
;
_computing_data_reduction
;                                                                               
KappaCCD software 'DENZO' (Otwinowski & Minor, 1996)                            
;
_computing_molecular_graphics 'CAMERON (Watkin, Prout and Pearce, 1996)'
_computing_publication_material
;                                                                               
CRYSTALS Issue 10 (Watkin et al., 1996)                                         
;
_computing_structure_refinement
;                                                                               
CRYSTALS Issue 10 (Watkin et al., 1996)                                         
;
_computing_structure_solution 'SIR92 (Altomare, et al., 1994)'
_diffrn_ambient_temperature 150
_diffrn_measurement_device_type 'Nonius KappaCCD'
_diffrn_measurement_method CCD
_diffrn_radiation_type 'Mo K\a'
_diffrn_radiation_wavelength 0.71073
_diffrn_reflns_av_R_equivalents 0.02
_diffrn_reflns_limit_h_max 13
_diffrn_reflns_limit_h_min -13
_diffrn_reflns_limit_k_max 20
_diffrn_reflns_limit_k_min -20
_diffrn_reflns_limit_l_max 28
_diffrn_reflns_limit_l_min -29
_diffrn_reflns_number 16705
_diffrn_reflns_theta_max 27.45
_diffrn_reflns_theta_min 2.91
_diffrn_standards_decay_% 'not measured'
_diffrn_standards_interval_count 'not measured'
_diffrn_standards_interval_time 'not measured'
_diffrn_standards_number 'not measured'
_exptl_absorpt_coefficient_mu 0.26
_exptl_absorpt_correction_T_max 0.949
_exptl_absorpt_correction_T_min 0.944
_exptl_absorpt_correction_type multi-scan
_exptl_crystal_colour yellow
_exptl_crystal_density_diffrn 1.15
_exptl_crystal_density_meas ?
_exptl_crystal_density_method .
_exptl_crystal_description block
_exptl_crystal_F_000 1417.35
_exptl_crystal_size_max 0.46
_exptl_crystal_size_mid 0.22
_exptl_crystal_size_min 0.20
_refine_diff_density_max 0.71
_refine_diff_density_min -0.48
_refine_ls_abs_structure_Flack none
_refine_ls_extinction_coef 96(24)
_refine_ls_extinction_method 'Larson 1970 Crystallographic Computing eq 22'
_refine_ls_goodness_of_fit_ref 1.1314
_refine_ls_hydrogen_treatment 'riding model'
_refine_ls_matrix_type full
_refine_ls_number_parameters 416
_refine_ls_number_reflns 4793
_refine_ls_number_restraints 36
_refine_ls_R_factor_gt 0.0433
_refine_ls_shift/su_max 0.001
_refine_ls_structure_factor_coef F
_refine_ls_weighting_details
;
Chebychev polynomial with 4 parameters, Carruthers & Watkin , 1979, 
0.409E-02-.954    -.370    -.366    
;
_refine_ls_weighting_scheme calc
_refine_ls_wR_factor_ref 0.0257
_reflns_limit_h_max 13
_reflns_limit_h_min -13
_reflns_limit_k_max 20
_reflns_limit_k_min 0
_reflns_limit_l_max 29
_reflns_limit_l_min 0
_reflns_number_gt 4793
_reflns_number_total 8621
_reflns_threshold_expression >3.00\s(I)
_cod_data_source_file b209382k.txt
_cod_data_source_block COMPOUND_11
_cod_depositor_comments
;
The following automatic conversions were performed:
'_symmetry_cell_setting' value 'Monoclinic ' changed to 'monoclinic'
according to '/home/saulius/struct/CIF-dictionaries/cif_core.dic'
dictionary named 'cif_core.dic' version 2.4.1 from 2010-06-29.

Automatic conversion script
Id: cif_fix_enum 1527 2010-12-29 10:47:43Z saulius 

The following automatic conversions were performed:

'_atom_sites_solution_primary' value 'direct methods' was changed to
'direct'.

'_atom_sites_solution_hydrogens' value 'geometric' was changed to
'geom'.

Automatic conversion script
Id: cif_fix_values 6452 2018-10-05 10:23:21Z andrius 
;
_cod_original_cell_volume 3798.1(1)
_cod_original_sg_symbol_H-M 'P 1 21/n 1 '
_cod_original_formula_sum ' C82 H104 N6 Sc2 Si2 '
_cod_database_code 7012269

loop_
_symmetry_equiv_pos_as_xyz
x,y,z
-x,-y,-z
-x+1/2,y+1/2,-z+1/2
x+1/2,-y+1/2,z+1/2

loop_
_atom_site_label
_atom_site_fract_x
_atom_site_fract_y
_atom_site_fract_z
_atom_site_U_iso_or_equiv
_atom_site_occupancy
_atom_site_adp_type
Sc1 0.85310(4) -0.03359(3) 0.50948(2) 0.0212 1.0000 Uani
N1 0.94539(17) 0.07475(13) 0.46924(8) 0.0223 1.0000 Uani
N2 0.80505(18) 0.02182(13) 0.58814(8) 0.0249 1.0000 Uani
N3 0.68608(17) 0.04272(13) 0.47157(8) 0.0248 1.0000 Uani
Si1 0.73127(7) -0.23182(5) 0.42085(3) 0.0314 1.0000 Uani
C1 0.9167(2) 0.15167(16) 0.50272(11) 0.0245 1.0000 Uani
C2 0.7836(2) 0.15942(16) 0.52768(11) 0.0262 1.0000 Uani
C3 0.7800(2) 0.11236(17) 0.58840(11) 0.0284 1.0000 Uani
C4 0.7670(3) 0.25367(17) 0.54149(13) 0.0352 1.0000 Uani
C5 0.6818(2) 0.12647(16) 0.48342(11) 0.0257 1.0000 Uani
C6 0.5892(2) 0.17794(18) 0.45626(12) 0.0321 1.0000 Uani
C7 0.4998(2) 0.14180(19) 0.41664(12) 0.0352 1.0000 Uani
C8 0.5033(2) 0.05619(19) 0.40510(12) 0.0352 1.0000 Uani
C9 0.5978(2) 0.00896(18) 0.43333(11) 0.0311 1.0000 Uani
C10 0.9077(2) 0.07532(16) 0.4068(1) 0.0225 1.0000 Uani
C11 0.9117(2) -0.00158(16) 0.37583(11) 0.0251 1.0000 Uani
C12 0.8873(2) -0.00593(17) 0.31450(11) 0.0298 1.0000 Uani
C13 0.8576(2) 0.06630(19) 0.28094(11) 0.0331 1.0000 Uani
C14 0.8453(3) 0.14143(18) 0.31193(12) 0.0351 1.0000 Uani
C15 0.8680(2) 0.14672(17) 0.37360(11) 0.0293 1.0000 Uani
C16 0.8437(3) 0.0632(2) 0.21352(12) 0.0495 1.0000 Uani
C17 0.8033(2) -0.01745(17) 0.6441(1) 0.0277 1.0000 Uani
C18 0.7909(2) 0.0257(2) 0.69833(11) 0.0364 1.0000 Uani
C19 0.7943(3) -0.0184(2) 0.75262(12) 0.0464 1.0000 Uani
C20 0.8077(3) -0.1049(2) 0.75571(13) 0.0467 1.0000 Uani
C21 0.8173(3) -0.1483(2) 0.70193(13) 0.0415 1.0000 Uani
C22 0.8146(2) -0.10595(18) 0.64787(12) 0.0329 1.0000 Uani
C23 0.8113(4) -0.1524(3) 0.81480(15) 0.0719 1.0000 Uani
C24 0.7675(2) -0.16006(16) 0.48532(11) 0.0279 1.0000 Uani
C25 0.6419(3) -0.3277(2) 0.44302(15) 0.0562 1.0000 Uani
C26 0.6348(3) -0.1825(2) 0.35696(14) 0.0515 1.0000 Uani
C27 0.8774(3) -0.2694(2) 0.38857(15) 0.0530 1.0000 Uani
C101 0.5464(4) 0.3302(2) 0.33147(17) 0.0637 1.0000 Uani
C102 0.4541(4) 0.3637(3) 0.3652(2) 0.0807 1.0000 Uani
C103 0.4869(6) 0.4132(3) 0.4139(2) 0.0948 1.0000 Uani
C104 0.6091(7) 0.4300(3) 0.4313(2) 0.0961 1.0000 Uani
C105 0.6992(5) 0.3975(3) 0.39866(19) 0.0730 1.0000 Uani
C106 0.6680(4) 0.3475(2) 0.34907(18) 0.0596 1.0000 Uani
C107 0.5127(5) 0.2756(3) 0.2781(2) 0.1016 1.0000 Uani
C201 0.4861(3) -0.0361(4) 0.1795(2) 0.0821 1.0000 Uani
C202 0.4592(4) 0.0164(3) 0.13306(18) 0.0675 1.0000 Uani
C203 0.4213(4) -0.0139(4) 0.0767(2) 0.1030 1.0000 Uani
C204 0.4135(5) -0.1068(5) 0.0688(3) 0.1095 1.0000 Uani
C205 0.4420(5) -0.1504(4) 0.1197(3) 0.1025 1.0000 Uani
C206 0.4755(4) -0.1194(4) 0.1730(3) 0.1020 1.0000 Uani
C207 0.5248(4) -0.0009(5) 0.2404(2) 0.1327 1.0000 Uani
H11 0.9793 0.15589 0.53767 0.0309 1.0000 Uiso
H12 0.9266 0.20096 0.47536 0.0309 1.0000 Uiso
H31 0.8430 0.13956 0.61713 0.0364 1.0000 Uiso
H32 0.6951 0.12034 0.60293 0.0364 1.0000 Uiso
H41 0.6838 0.26285 0.55759 0.0434 1.0000 Uiso
H42 0.8338 0.27199 0.57195 0.0434 1.0000 Uiso
H43 0.7728 0.28766 0.50409 0.0434 1.0000 Uiso
H61 0.5874 0.24000 0.46533 0.0416 1.0000 Uiso
H71 0.4332 0.17780 0.39632 0.0432 1.0000 Uiso
H81 0.4390 0.02876 0.37712 0.0427 1.0000 Uiso
H91 0.6012 -0.05330 0.42516 0.0389 1.0000 Uiso
H111 0.9322 -0.05454 0.39901 0.0303 1.0000 Uiso
H121 0.8922 -0.06192 0.29385 0.0371 1.0000 Uiso
H141 0.8196 0.19380 0.28912 0.0427 1.0000 Uiso
H151 0.8563 0.20177 0.39466 0.0362 1.0000 Uiso
H161 0.8218 0.1209 0.19757 0.0628 1.0000 Uiso
H162 0.9239 0.0444 0.19788 0.0628 1.0000 Uiso
H163 0.7763 0.0223 0.20042 0.0628 1.0000 Uiso
H181 0.7796 0.0886 0.69787 0.0461 1.0000 Uiso
H191 0.7872 0.0141 0.79058 0.0547 1.0000 Uiso
H211 0.8261 -0.2115 0.70260 0.0512 1.0000 Uiso
H221 0.8203 -0.13895 0.61004 0.0401 1.0000 Uiso
H231 0.8209 -0.2146 0.80755 0.0885 1.0000 Uiso
H232 0.8835 -0.1316 0.84114 0.0885 1.0000 Uiso
H233 0.7325 -0.1421 0.83476 0.0885 1.0000 Uiso
H271 0.8559 -0.3076 0.35379 0.0646 1.0000 Uiso
H272 0.9294 -0.3010 0.41985 0.0646 1.0000 Uiso
H273 0.9251 -0.2194 0.37490 0.0646 1.0000 Uiso
H1021 0.3644 0.3515 0.3540 0.1021 1.0000 Uiso
H1031 0.4199 0.4377 0.4374 0.1192 1.0000 Uiso
H1041 0.6306 0.4662 0.4672 0.1184 1.0000 Uiso
H1051 0.7887 0.4089 0.41081 0.0938 1.0000 Uiso
H1061 0.7357 0.3239 0.32557 0.0736 1.0000 Uiso
H2021 0.4666 0.0789 0.13985 0.0901 1.0000 Uiso
H2031 0.4004 0.0255 0.0425 0.1198 1.0000 Uiso
H2041 0.3889 -0.1346 0.0296 0.1236 1.0000 Uiso
H2051 0.4363 -0.2135 0.1162 0.1190 1.0000 Uiso
H2061 0.4936 -0.1577 0.2081 0.1215 1.0000 Uiso
H2071 0.5415 -0.0484 0.2694 0.1451 1.0000 Uiso
H2072 0.6020 0.0338 0.2379 0.1451 1.0000 Uiso
H2073 0.4566 0.0357 0.2543 0.1451 1.0000 Uiso
H1071 0.5905 0.2577 0.2597 0.1284 1.0000 Uiso
H1072 0.4668 0.2243 0.2907 0.1284 1.0000 Uiso
H1073 0.4589 0.3084 0.2481 0.1284 1.0000 Uiso
H241 0.8187 -0.19837 0.51272 0.0372 1.0000 Uiso
H242 0.6830 -0.15305 0.50062 0.0372 1.0000 Uiso
H251 0.6238 -0.3650 0.40742 0.0763 1.0000 Uiso
H252 0.6925 -0.3597 0.47460 0.0763 1.0000 Uiso
H253 0.5620 -0.3092 0.45912 0.0763 1.0000 Uiso
H261 0.6200 -0.2252 0.32419 0.0689 1.0000 Uiso
H262 0.6801 -0.1326 0.34158 0.0689 1.0000 Uiso
H263 0.5532 -0.1636 0.37105 0.0689 1.0000 Uiso

loop_
_atom_site_aniso_label
_atom_site_aniso_U_11
_atom_site_aniso_U_22
_atom_site_aniso_U_33
_atom_site_aniso_U_23
_atom_site_aniso_U_13
_atom_site_aniso_U_12
Sc1 0.0220(2) 0.0230(2) 0.0184(2) -0.0013(2) 0.00079(16) 0.0002(2)
N1 0.025(1) 0.0243(11) 0.018(1) -0.0016(8) 0.0014(8) 0.0007(8)
N2 0.025(1) 0.0315(12) 0.018(1) -0.0019(9) 0.0006(8) 0.0008(9)
N3 0.022(1) 0.0302(12) 0.022(1) -0.0027(9) 0.0017(8) 0.0013(9)
Si1 0.0370(4) 0.0284(4) 0.0286(4) -0.0043(3) 0.0013(3) -0.0056(3)
C1 0.0281(13) 0.0237(13) 0.0217(12) -0.002(1) 0.001(1) -0.001(1)
C2 0.0274(13) 0.0268(13) 0.0244(13) -0.0040(11) 0.002(1) 0.005(1)
C3 0.0306(13) 0.0347(15) 0.0202(12) -0.0054(11) 0.003(1) 0.0020(11)
C4 0.0390(15) 0.0306(15) 0.0362(15) -0.0074(12) 0.0041(12) 0.0068(12)
C5 0.0227(12) 0.0331(14) 0.0217(12) 0.0006(11) 0.0045(9) 0.002(1)
C6 0.0297(14) 0.0368(16) 0.0303(14) 0.0022(12) 0.0055(11) 0.0077(12)
C7 0.0248(13) 0.0488(18) 0.0319(15) 0.0087(13) 0.0004(11) 0.0071(12)
C8 0.0232(13) 0.0495(19) 0.0322(14) 0.0008(13) -0.0034(11) 0.0005(12)
C9 0.0260(13) 0.0377(16) 0.0294(14) -0.0043(12) 0.001(1) -0.0014(11)
C10 0.0199(12) 0.0251(13) 0.0226(12) 0.002(1) 0.0020(9) -0.001(1)
C11 0.0252(12) 0.0247(12) 0.0252(12) 0.000(1) 0.000(1) -0.000(1)
C12 0.0307(13) 0.0332(14) 0.0252(13) -0.0071(11) 0.001(1) 0.0005(11)
C13 0.0336(14) 0.0414(16) 0.0235(13) -0.0006(12) -0.003(1) 0.0045(12)
C14 0.0437(16) 0.0346(16) 0.0266(14) 0.0043(12) -0.0010(12) 0.0106(12)
C15 0.0361(15) 0.0282(14) 0.0236(13) 0.0002(11) 0.002(1) 0.0050(11)
C16 0.065(2) 0.056(2) 0.0268(15) -0.0009(14) -0.0049(14) 0.0097(17)
C17 0.0206(11) 0.0415(17) 0.0206(12) 0.0025(11) 0.0000(9) -0.0025(11)
C18 0.0395(15) 0.0488(18) 0.0213(13) -0.0007(13) 0.0049(11) -0.0019(14)
C19 0.0504(18) 0.068(2) 0.0214(14) -0.0018(14) 0.0070(12) -0.0017(16)
C20 0.0434(17) 0.072(2) 0.0248(15) 0.0146(15) 0.0049(12) 0.0018(16)
C21 0.0381(16) 0.0516(19) 0.0354(16) 0.0128(14) 0.0067(12) 0.0077(14)
C22 0.0291(14) 0.0416(17) 0.0280(14) 0.0019(12) 0.0025(11) 0.0010(12)
C23 0.091(3) 0.091(3) 0.0350(19) 0.023(2) 0.0125(18) 0.016(2)
C24 0.0290(13) 0.0278(14) 0.0271(13) -0.0005(11) 0.003(1) -0.0029(11)
C25 0.079(2) 0.044(2) 0.0460(19) -0.0060(16) 0.0027(17) -0.0252(18)
C26 0.070(2) 0.0433(19) 0.0391(17) -0.0100(15) -0.0148(15) -0.0007(16)
C27 0.0448(18) 0.060(2) 0.055(2) -0.0307(18) 0.0041(15) -0.0012(16)
C101 0.087(3) 0.047(2) 0.058(2) 0.0171(18) 0.007(2) 0.001(2)
C102 0.077(3) 0.067(3) 0.102(4) 0.044(3) 0.027(3) 0.019(2)
C103 0.135(5) 0.066(3) 0.090(4) 0.027(3) 0.056(4) 0.037(3)
C104 0.188(6) 0.045(2) 0.057(3) 0.010(2) 0.021(3) 0.008(3)
C105 0.105(3) 0.051(2) 0.063(3) 0.018(2) 0.007(2) -0.003(2)
C106 0.073(3) 0.041(2) 0.067(2) 0.0149(18) 0.019(2) 0.0127(18)
C107 0.145(5) 0.086(4) 0.073(3) 0.018(3) -0.006(3) -0.020(3)
C201 0.0422(19) 0.121(3) 0.084(3) 0.018(3) 0.0086(18) -0.010(2)
C202 0.076(2) 0.060(2) 0.068(2) 0.005(2) 0.011(2) -0.002(2)
C203 0.082(3) 0.147(4) 0.079(3) 0.020(3) 0.004(2) 0.022(3)
C204 0.070(3) 0.154(5) 0.104(4) -0.050(4) 0.007(3) -0.013(3)
C205 0.081(3) 0.085(4) 0.145(5) -0.035(4) 0.037(4) -0.006(3)
C206 0.060(3) 0.099(4) 0.151(5) 0.036(4) 0.035(3) 0.011(3)
C207 0.070(3) 0.240(7) 0.088(4) -0.002(4) 0.004(3) -0.016(4)

loop_
_atom_type_symbol
_atom_type_scat_dispersion_real
_atom_type_scat_dispersion_imag
_atom_type_scat_Cromer_Mann_a1
_atom_type_scat_Cromer_Mann_b1
_atom_type_scat_Cromer_Mann_a2
_atom_type_scat_Cromer_Mann_b2
_atom_type_scat_Cromer_Mann_a3
_atom_type_scat_Cromer_Mann_b3
_atom_type_scat_Cromer_Mann_a4
_atom_type_scat_Cromer_Mann_b4
_atom_type_scat_Cromer_Mann_c
_atom_type_scat_source
'C   ' 0.0020 0.0020 2.3100 20.8439 1.0200 10.2075 1.5886 0.5687 0.8650 51.6512 0.2156 International_Tables_Vol_IV_Table_2.2B
'H   ' 0.0000 0.0000 0.4930 10.5109 0.3229 26.1257 0.1402 3.1424 0.0408 57.7997 0.0030 International_Tables_Vol_IV_Table_2.2B
'N   ' 0.0040 0.0030 12.2126 0.0057 3.1322 9.8933 2.0125 28.9975 1.1663 0.5826 -11.5290 International_Tables_Vol_IV_Table_2.2B
'O   ' 0.0080 0.0060 3.0485 13.2771 2.2868 5.7011 1.5463 0.3239 0.8670 32.9089 0.2508 International_Tables_Vol_IV_Table_2.2B
'Si  ' 0.0720 0.0710 6.2915 2.4386 3.0353 32.3337 1.9891 0.6785 1.5410 81.6937 1.1407 International_Tables_Vol_IV_Table_2.2B
'Sc  ' 0.2260 0.3720 9.1890 9.0213 7.3679 0.5729 1.6409 136.1080 1.4680 51.3531 1.3329 International_Tables_Vol_IV_Table_2.2B

loop_
_geom_angle_atom_site_label_1
_geom_angle_atom_site_label_2
_geom_angle_atom_site_label_3
_geom_angle
_geom_angle_site_symmetry_1
_geom_angle_site_symmetry_2
_geom_angle_site_symmetry_3
_geom_angle_publ_flag
N1 SC N2 82.5(1) . . . ?
N1 SC N3 98.1(1) . . . ?
N1 SC C28 148.9(1) . . . ?
N1 SC O1 92.2(1) . . . ?
N2 SC N3 85.4(1) . . . ?
N2 SC C28 93.8(1) . . . ?
N2 SC O1 171.29(9) . . . ?
N3 SC C28 112.4(1) . . . ?
N3 SC O1 102.2(1) . . . ?
C28 SC O1 87.2(1) . . . ?
C1 N1 C10 113.8(2) . . . ?
N1 C1 C2 123.1(3) . . . ?
N1 C1 C6 119.5(3) . . . ?
C2 C1 C6 117.4(3) . . . ?
C1 C2 C3 119.9(3) . . . ?
C1 C2 C7 120.8(3) . . . ?
C3 C2 C7 119.1(3) . . . ?
C2 C3 C4 122.9(4) . . . ?
C3 C4 C5 117.1(3) . . . ?
C3 C4 C8 121.6(4) . . . ?
C5 C4 C8 121.3(4) . . . ?
C4 C5 C6 122.1(4) . . . ?
C1 C6 C5 120.2(3) . . . ?
C1 C6 C9 119.7(3) . . . ?
C5 C6 C9 120.1(3) . . . ?
N1 C10 C11 117.9(3) . . . ?
C10 C11 C12 105.1(3) . . . ?
C10 C11 C13 112.4(3) . . . ?
C10 C11 C18 111.8(3) . . . ?
C12 C11 C13 111.8(3) . . . ?
C12 C11 C18 105.2(3) . . . ?
C13 C11 C18 110.2(3) . . . ?
C11 C13 N2 116.0(3) . . . ?
C11 C13 C17 123.5(3) . . . ?
N2 C13 C17 120.5(4) . . . ?
C13 N2 C14 118.7(3) . . . ?
N2 C14 C15 122.6(4) . . . ?
C14 C15 C16 118.4(4) . . . ?
C15 C16 C17 120.2(4) . . . ?
C13 C17 C16 119.6(4) . . . ?
C11 C18 N3 115.6(3) . . . ?
C18 N3 C19 111.6(3) . . . ?
N3 C19 C20 120.7(3) . . . ?
N3 C19 C24 120.4(3) . . . ?
C20 C19 C24 118.9(3) . . . ?
C19 C20 C21 119.3(4) . . . ?
C19 C20 C25 120.7(3) . . . ?
C21 C20 C25 120.0(4) . . . ?
C20 C21 C22 122.5(4) . . . ?
C21 C22 C23 117.7(3) . . . ?
C21 C22 C26 121.3(4) . . . ?
C23 C22 C26 121.0(4) . . . ?
C22 C23 C24 122.5(4) . . . ?
C19 C24 C23 119.0(3) . . . ?
C19 C24 C27 121.1(3) . . . ?
C23 C24 C27 119.9(3) . . . ?
C28 SI C29 110.7(2) . . . ?
C28 SI C30 112.1(2) . . . ?
C28 SI C31 114.2(2) . . . ?
C29 SI C30 107.8(2) . . . ?
C29 SI C31 105.3(2) . . . ?
C30 SI C31 106.1(2) . . . ?
C32 O1 C35 108.0(3) . . . ?
O1 C32 C33 107.0(3) . . . ?
C32 C33 C34 104.7(4) . . . ?
C33 C34 C35 102.1(3) . . . ?
O1 C35 C34 104.6(3) . . . ?
C37 O2 C37 141(1) . . 2_665 ?
C36 C37 O2 108(1) . . . ?
C36 C37 O2 134(1) . . 2_665 ?
O2 C37 O2 38(1) . . 2_665 ?

loop_
_geom_bond_atom_site_label_1
_geom_bond_atom_site_label_2
_geom_bond_distance
_geom_bond_site_symmetry_1
_geom_bond_site_symmetry_2
_geom_bond_publ_flag
SC N1 2.090(3) . . ?
SC N2 2.281(3) . . ?
SC N3 2.018(3) . . ?
SC C28 2.295(3) . . ?
SC O1 2.222(2) . . ?
N1 C1 1.403(4) . . ?
N1 C10 1.468(4) . . ?
C1 C2 1.415(5) . . ?
C1 C6 1.415(5) . . ?
C2 C3 1.382(5) . . ?
C2 C7 1.509(6) . . ?
C3 C4 1.386(6) . . ?
C4 C5 1.390(6) . . ?
C4 C8 1.505(5) . . ?
C5 C6 1.392(5) . . ?
C6 C9 1.501(5) . . ?
C10 C11 1.553(5) . . ?
C11 C12 1.525(5) . . ?
C11 C13 1.523(5) . . ?
C11 C18 1.563(5) . . ?
C13 N2 1.340(5) . . ?
C13 C17 1.399(5) . . ?
N2 C14 1.353(5) . . ?
C14 C15 1.381(5) . . ?
C15 C16 1.355(7) . . ?
C16 C17 1.371(7) . . ?
C18 N3 1.453(4) . . ?
N3 C19 1.426(4) . . ?
C19 C20 1.405(5) . . ?
C19 C24 1.402(5) . . ?
C20 C21 1.391(5) . . ?
C20 C25 1.509(6) . . ?
C21 C22 1.369(6) . . ?
C22 C23 1.378(6) . . ?
C22 C26 1.518(5) . . ?
C23 C24 1.394(5) . . ?
C24 C27 1.496(5) . . ?
C28 SI 1.835(4) . . ?
SI C29 1.872(4) . . ?
SI C30 1.877(5) . . ?
SI C31 1.891(4) . . ?
O1 C32 1.458(4) . . ?
O1 C35 1.456(4) . . ?
C32 C33 1.460(6) . . ?
C33 C34 1.500(6) . . ?
C34 C35 1.503(6) . . ?
C36 C37 1.25(1) . . ?
O2 C37 1.51(2) . . ?
O2 C37 1.46(2) . 2_665 ?

loop_
_geom_contact_atom_site_label_1
_geom_contact_atom_site_label_2
_geom_contact_distance
_geom_contact_site_symmetry_1
_geom_contact_site_symmetry_2
_geom_contact_publ_flag
? ? ? ? ? ?
